data_8101828
loop_
_publ_author_name
'L. Dupont'
'S. Boverie'
'P. de Tullio'
'B. Pirotte'

_publ_section_title
;
Crystal structure of 7-chloro-3-isopropylsulfanyl-4H-1,2,4-benzothiadiazine 
1,1-dioxide, C~10~H~11~ClN~2~O~2~S~2~
;
_journal_issue 3
_journal_name_full 'Zeitschrift f\"ur Kristallographie - New Crystal Structures'
_journal_page_first 467
_journal_page_last 468
_journal_volume 220
_journal_year 2005
_chemical_formula_moiety 'C10 H11 Cl N2 O2 S2'
_chemical_formula_sum 'C10 H11 Cl N2 O2 S2'
_chemical_formula_weight 290.78
_chemical_name_systematic
; 
 7-Chloro-3-isopropylsulfanyl-4H-1,2,4-benzothiadiazine 1,1-dioxide
;
_space_group_IT_number 61
_symmetry_cell_setting orthorhombic
_symmetry_space_group_name_Hall '-P 2bc 2ac'
_symmetry_space_group_name_H-M 'P c a b'
_atom_sites_solution_hydrogens
;   
H atoms were placed at standard calculated positions, except atom H(N4)
which was obtained from difference map.
;
_atom_sites_solution_primary direct
_atom_sites_solution_secondary difmap
_cell_angle_alpha 90.00
_cell_angle_beta 90.00
_cell_angle_gamma 90.00
_cell_formula_units_Z 8
_cell_length_a 8.5908(5)
_cell_length_b 12.0056(8)
_cell_length_c 24.2133(13)
_cell_measurement_reflns_used 28
_cell_measurement_temperature 293(2)
_cell_measurement_theta_max 41.4
_cell_measurement_theta_min 37.5
_cell_volume 2497.3(3)
_computing_cell_refinement 'DIF4 (Stoe & Cie)'
_computing_data_collection 'DIF4 (Stoe & Cie)'
_computing_data_reduction 'REDU4 (Stoe & Cie)'
_computing_molecular_graphics 'ORTEP-III (Burnett & Johnson, 1996)'
_computing_publication_material SHELXL-97
_computing_structure_refinement 'SHELXL-97 (Sheldrick, 1997)'
_computing_structure_solution 'SHELXS-97 (Sheldrick, 1990)'
_diffrn_ambient_temperature 293(2)
_diffrn_measured_fraction_theta_full 0.983
_diffrn_measured_fraction_theta_max 0.983
_diffrn_measurement_device_type 'Stoe-Siemens AED'
_diffrn_measurement_method omega
_diffrn_radiation_monochromator graphite
_diffrn_radiation_source 'fine-focus sealed tube'
_diffrn_radiation_type CuK\a
_diffrn_radiation_wavelength 1.54180
_diffrn_reflns_av_R_equivalents 0.0000
_diffrn_reflns_av_sigmaI/netI 0.0406
_diffrn_reflns_limit_h_max 10
_diffrn_reflns_limit_h_min -5
_diffrn_reflns_limit_k_max 14
_diffrn_reflns_limit_k_min -14
_diffrn_reflns_limit_l_max 29
_diffrn_reflns_limit_l_min -15
_diffrn_reflns_number 2242
_diffrn_reflns_theta_full 68.05
_diffrn_reflns_theta_max 68.05
_diffrn_reflns_theta_min 3.65
_diffrn_standards_decay_% 6
_diffrn_standards_interval_time '60 min'
_diffrn_standards_number 2
_exptl_absorpt_coefficient_mu 5.779
_exptl_absorpt_correction_T_max 0.530
_exptl_absorpt_correction_T_min 0.109
_exptl_absorpt_correction_type psi-scan
_exptl_absorpt_process_details 'EMPIR (Stoe & Cie)'
_exptl_crystal_colour colorless
_exptl_crystal_density_diffrn 1.547
_exptl_crystal_density_method 'not measured'
_exptl_crystal_description prism
_exptl_crystal_F_000 1200
_exptl_crystal_size_max 0.51
_exptl_crystal_size_mid 0.46
_exptl_crystal_size_min 0.11
_refine_diff_density_max 0.408
_refine_diff_density_min -0.431
_refine_diff_density_rms 0.094
_refine_ls_extinction_coef 0.0044(4)
_refine_ls_extinction_expression Fc^*^=kFc[1+0.001xFc^2^\l^3^/sin(2\q)]^-1/4^
_refine_ls_extinction_method SHELXL
_refine_ls_goodness_of_fit_ref 0.945
_refine_ls_hydrogen_treatment mixed
_refine_ls_matrix_type full
_refine_ls_number_parameters 160
_refine_ls_number_reflns 2242
_refine_ls_number_restraints 0
_refine_ls_restrained_S_all 0.945
_refine_ls_R_factor_all 0.0807
_refine_ls_R_factor_gt 0.0576
_refine_ls_shift/su_max 0.000
_refine_ls_shift/su_mean 0.000
_refine_ls_structure_factor_coef Fsqd
_refine_ls_weighting_details 'calc w=1/[\s^2^(Fo^2^)+(0.1300P)^2^+0.0000P] where P=(Fo^2^+2Fc^2^)/3'
_refine_ls_weighting_scheme calc
_refine_ls_wR_factor_gt 0.1597
_refine_ls_wR_factor_ref 0.1691
_reflns_number_gt 1463
_reflns_number_total 2242
_reflns_threshold_expression >2sigma(I)
_cod_data_source_file 1267-1595.cff
_cod_data_source_block sm0198
_cod_original_sg_symbol_H-M Pcab
_cod_database_code 8101828

loop_
_symmetry_equiv_pos_as_xyz
'x, y, z'
'-x, -y+1/2, z+1/2'
'-x+1/2, y+1/2, -z'
'x+1/2, -y, -z+1/2'
'-x, -y, -z'
'x, y-1/2, -z-1/2'
'x-1/2, -y-1/2, z'
'-x-1/2, y, z-1/2'

loop_
_atom_site_label
_atom_site_type_symbol
_atom_site_fract_x
_atom_site_fract_y
_atom_site_fract_z
_atom_site_U_iso_or_equiv
_atom_site_adp_type
_atom_site_occupancy
_atom_site_symmetry_multiplicity
_atom_site_Wyckoff_symbol
_atom_site_calc_flag
_atom_site_refinement_flags
_atom_site_disorder_assembly
_atom_site_disorder_group
S1 S 0.17891(11) 0.02418(7) 0.40516(4) 0.0446(3) Uani 1 8 c d . . .
O1 O 0.0215(3) 0.0626(2) 0.41095(12) 0.0561(7) Uani 1 8 c d . . .
O2 O 0.1991(4) -0.0932(2) 0.40058(11) 0.0581(8) Uani 1 8 c d . . .
N2 N 0.2550(4) 0.0843(3) 0.35248(12) 0.0516(8) Uani 1 8 c d . . .
C3 C 0.3292(5) 0.1792(3) 0.35687(15) 0.0485(9) Uani 1 8 c d . . .
N4 N 0.3669(4) 0.2299(3) 0.40531(13) 0.0530(9) Uani 1 8 c d . . .
H4 H 0.416(5) 0.292(4) 0.4047(18) 0.064 Uiso 1 8 c d . . .
C5 C 0.3591(4) 0.1760(3) 0.45674(15) 0.0470(9) Uani 1 8 c d . . .
C6 C 0.4335(6) 0.2214(3) 0.50238(16) 0.0558(10) Uani 1 8 c d . . .
H6 H 0.4850 0.2892 0.4993 0.067 Uiso 1 8 c calc R . .
C7 C 0.4310(5) 0.1652(4) 0.55278(16) 0.0589(11) Uani 1 8 c d . . .
H7 H 0.4789 0.1962 0.5836 0.071 Uiso 1 8 c calc R . .
C8 C 0.3569(5) 0.0633(4) 0.55660(15) 0.0490(9) Uani 1 8 c d . . .
C9 C 0.2831(5) 0.0172(3) 0.51225(15) 0.0508(10) Uani 1 8 c d . . .
H9 H 0.2331 -0.0512 0.5154 0.061 Uiso 1 8 c calc R . .
C10 C 0.2837(4) 0.0749(3) 0.46151(14) 0.0458(8) Uani 1 8 c d . . .
S11 S 0.39483(15) 0.25171(10) 0.29941(4) 0.0621(4) Uani 1 8 c d . . .
C12 C 0.3489(5) 0.1591(4) 0.24228(16) 0.0580(11) Uani 1 8 c d . . .
H12 H 0.2404 0.1347 0.2453 0.070 Uiso 1 8 c calc R . .
C13 C 0.4528(8) 0.0598(4) 0.2406(2) 0.0831(16) Uani 1 8 c d . . .
H13A H 0.4289 0.0158 0.2086 0.125 Uiso 1 8 c calc R . .
H13B H 0.4372 0.0159 0.2733 0.125 Uiso 1 8 c calc R . .
H13C H 0.5594 0.0837 0.2389 0.125 Uiso 1 8 c calc R . .
C14 C 0.3678(7) 0.2317(4) 0.19064(17) 0.0758(15) Uani 1 8 c d . . .
H14A H 0.4728 0.2585 0.1885 0.114 Uiso 1 8 c calc R . .
H14B H 0.2975 0.2937 0.1926 0.114 Uiso 1 8 c calc R . .
H14C H 0.3447 0.1882 0.1584 0.114 Uiso 1 8 c calc R . .
Cl1 Cl 0.35899(15) -0.00688(10) 0.61909(4) 0.0669(4) Uani 1 8 c d . . .

loop_
_atom_site_aniso_label
_atom_site_aniso_U_11
_atom_site_aniso_U_22
_atom_site_aniso_U_33
_atom_site_aniso_U_23
_atom_site_aniso_U_13
_atom_site_aniso_U_12
S1 0.0490(5) 0.0423(5) 0.0426(5) 0.0019(4) 0.0000(4) -0.0005(4)
O1 0.0477(14) 0.0580(16) 0.0626(15) 0.0021(13) -0.0022(13) 0.0027(13)
O2 0.082(2) 0.0355(14) 0.0570(15) -0.0019(12) -0.0005(16) 0.0021(13)
N2 0.064(2) 0.055(2) 0.0363(14) 0.0040(14) 0.0029(15) -0.0141(17)
C3 0.054(2) 0.052(2) 0.0390(17) -0.0004(16) -0.0013(17) 0.0047(18)
N4 0.072(2) 0.0416(18) 0.0459(15) 0.0024(14) -0.0024(17) -0.0062(16)
C5 0.0504(19) 0.047(2) 0.0435(18) 0.0017(16) 0.0006(17) 0.0047(17)
C6 0.069(2) 0.048(2) 0.0500(19) -0.0036(17) -0.002(2) -0.001(2)
C7 0.069(2) 0.064(3) 0.0435(17) -0.0083(18) -0.008(2) 0.008(2)
C8 0.0498(19) 0.056(2) 0.0409(17) 0.0055(16) 0.0029(17) 0.0054(18)
C9 0.048(2) 0.057(3) 0.047(2) 0.0055(18) 0.0041(17) 0.0034(18)
C10 0.0514(19) 0.046(2) 0.0396(16) -0.0020(16) -0.0004(17) 0.0047(17)
S11 0.0840(8) 0.0556(6) 0.0468(5) 0.0046(4) 0.0042(5) -0.0171(6)
C12 0.072(3) 0.058(3) 0.0434(19) 0.0012(18) -0.002(2) -0.008(2)
C13 0.117(4) 0.071(3) 0.061(3) -0.001(2) 0.007(3) 0.001(3)
C14 0.105(4) 0.074(3) 0.049(2) 0.010(2) -0.003(3) -0.010(3)
Cl1 0.0688(7) 0.0874(9) 0.0445(5) 0.0128(5) -0.0005(5) 0.0099(6)

loop_
_atom_type_symbol
_atom_type_description
_atom_type_scat_dispersion_real
_atom_type_scat_dispersion_imag
_atom_type_scat_source
C C 0.0181 0.0091 'International Tables Vol C Tables 4.2.6.8 and 6.1.1.4'
H H 0.0000 0.0000 'International Tables Vol C Tables 4.2.6.8 and 6.1.1.4'
Cl Cl 0.3639 0.7018 'International Tables Vol C Tables 4.2.6.8 and 6.1.1.4'
N N 0.0311 0.0180 'International Tables Vol C Tables 4.2.6.8 and 6.1.1.4'
O O 0.0492 0.0322 'International Tables Vol C Tables 4.2.6.8 and 6.1.1.4'
S S 0.3331 0.5567 'International Tables Vol C Tables 4.2.6.8 and 6.1.1.4'

loop_
_geom_angle_atom_site_label_1
_geom_angle_atom_site_label_2
_geom_angle_atom_site_label_3
_geom_angle
_geom_angle_site_symmetry_1
_geom_angle_site_symmetry_3
_geom_angle_publ_flag
O2 S1 O1 116.12(18) . . ?
O2 S1 N2 109.47(17) . . ?
O1 S1 N2 108.48(18) . . ?
O2 S1 C10 110.08(18) . . ?
O1 S1 C10 107.33(18) . . ?
N2 S1 C10 104.75(17) . . ?
C3 N2 S1 121.6(3) . . ?
N2 C3 N4 125.1(4) . . ?
N2 C3 S11 122.0(3) . . ?
N4 C3 S11 112.9(3) . . ?
C3 N4 C5 123.1(3) . . ?
C3 N4 H4 120(3) . . ?
C5 N4 H4 116(3) . . ?
C6 C5 C10 119.6(3) . . ?
C6 C5 N4 120.2(4) . . ?
C10 C5 N4 120.1(3) . . ?
C5 C6 C7 120.0(4) . . ?
C5 C6 H6 120.0 . . ?
C7 C6 H6 120.0 . . ?
C8 C7 C6 119.6(4) . . ?
C8 C7 H7 120.2 . . ?
C6 C7 H7 120.2 . . ?
C9 C8 C7 121.4(4) . . ?
C9 C8 Cl1 119.6(3) . . ?
C7 C8 Cl1 119.0(3) . . ?
C8 C9 C10 119.0(4) . . ?
C8 C9 H9 120.5 . . ?
C10 C9 H9 120.5 . . ?
C5 C10 C9 120.4(3) . . ?
C5 C10 S1 118.9(3) . . ?
C9 C10 S1 120.5(3) . . ?
C3 S11 C12 103.46(19) . . ?
C13 C12 C14 111.7(4) . . ?
C13 C12 S11 112.3(3) . . ?
C14 C12 S11 104.5(3) . . ?
C13 C12 H12 109.4 . . ?
C14 C12 H12 109.4 . . ?
S11 C12 H12 109.4 . . ?
C12 C13 H13A 109.5 . . ?
C12 C13 H13B 109.5 . . ?
H13A C13 H13B 109.5 . . ?
C12 C13 H13C 109.5 . . ?
H13A C13 H13C 109.5 . . ?
H13B C13 H13C 109.5 . . ?
C12 C14 H14A 109.5 . . ?
C12 C14 H14B 109.5 . . ?
H14A C14 H14B 109.5 . . ?
C12 C14 H14C 109.5 . . ?
H14A C14 H14C 109.5 . . ?
H14B C14 H14C 109.5 . . ?

loop_
_geom_bond_atom_site_label_1
_geom_bond_atom_site_label_2
_geom_bond_distance
_geom_bond_site_symmetry_2
_geom_bond_publ_flag
S1 O2 1.424(3) . ?
S1 O1 1.436(3) . ?
S1 N2 1.605(3) . ?
S1 C10 1.744(4) . ?
N2 C3 1.310(5) . ?
C3 N4 1.360(5) . ?
C3 S11 1.736(4) . ?
N4 C5 1.405(4) . ?
N4 H4 0.85(5) . ?
C5 C6 1.388(5) . ?
C5 C10 1.381(5) . ?
C6 C7 1.394(5) . ?
C6 H6 0.9300 . ?
C7 C8 1.382(6) . ?
C7 H7 0.9300 . ?
C8 C9 1.365(5) . ?
C8 Cl1 1.732(4) . ?
C9 C10 1.410(5) . ?
C9 H9 0.9300 . ?
S11 C12 1.818(4) . ?
C12 C13 1.490(7) . ?
C12 C14 1.532(5) . ?
C12 H12 0.9800 . ?
C13 H13A 0.9600 . ?
C13 H13B 0.9600 . ?
C13 H13C 0.9600 . ?
C14 H14A 0.9600 . ?
C14 H14B 0.9600 . ?
C14 H14C 0.9600 . ?

loop_
_geom_hbond_atom_site_label_D
_geom_hbond_atom_site_label_H
_geom_hbond_atom_site_label_A
_geom_hbond_distance_DH
_geom_hbond_distance_HA
_geom_hbond_distance_DA
_geom_hbond_angle_DHA
_geom_hbond_site_symmetry_A
N4 H4 O1 0.85(5) 1.98(5) 2.826(4) 174(4) 7_665

loop_
_geom_torsion_atom_site_label_1
_geom_torsion_atom_site_label_2
_geom_torsion_atom_site_label_3
_geom_torsion_atom_site_label_4
_geom_torsion
_geom_torsion_site_symmetry_1
_geom_torsion_site_symmetry_2
_geom_torsion_site_symmetry_3
_geom_torsion_site_symmetry_4
_geom_torsion_publ_flag
O2 S1 N2 C3 -142.1(3) . . . . ?
O1 S1 N2 C3 90.3(4) . . . . ?
C10 S1 N2 C3 -24.1(4) . . . . ?
S1 N2 C3 N4 8.5(6) . . . . ?
S1 N2 C3 S11 -173.4(2) . . . . ?
N2 C3 N4 C5 13.4(7) . . . . ?
S11 C3 N4 C5 -164.8(3) . . . . ?
C3 N4 C5 C6 164.3(4) . . . . ?
C3 N4 C5 C10 -12.5(6) . . . . ?
C10 C5 C6 C7 -0.4(6) . . . . ?
N4 C5 C6 C7 -177.3(4) . . . . ?
C5 C6 C7 C8 1.4(7) . . . . ?
C6 C7 C8 C9 -1.4(7) . . . . ?
C6 C7 C8 Cl1 178.5(3) . . . . ?
C7 C8 C9 C10 0.4(6) . . . . ?
Cl1 C8 C9 C10 -179.4(3) . . . . ?
C6 C5 C10 C9 -0.5(6) . . . . ?
N4 C5 C10 C9 176.3(4) . . . . ?
C6 C5 C10 S1 175.3(3) . . . . ?
N4 C5 C10 S1 -7.8(5) . . . . ?
C8 C9 C10 C5 0.5(6) . . . . ?
C8 C9 C10 S1 -175.3(3) . . . . ?
O2 S1 C10 C5 141.2(3) . . . . ?
O1 S1 C10 C5 -91.6(3) . . . . ?
N2 S1 C10 C5 23.6(3) . . . . ?
O2 S1 C10 C9 -43.0(4) . . . . ?
O1 S1 C10 C9 84.3(3) . . . . ?
N2 S1 C10 C9 -160.6(3) . . . . ?
N2 C3 S11 C12 -4.5(4) . . . . ?
N4 C3 S11 C12 173.8(3) . . . . ?
C3 S11 C12 C13 -72.3(4) . . . . ?
C3 S11 C12 C14 166.5(3) . . . . ?

loop_
_cod_related_entry_id
_cod_related_entry_database
_cod_related_entry_code
1 ChemSpider 25848999
